data_1550514
loop_
_publ_author_name
'Brake, Helena'
'Presypkina, Eugenia V.'
'Heindl, Claudia'
'Virovets, Alexander Viktorovich'
'Kremer, Werner'
'Scheer, Manfred'

_publ_section_title
;
 From Nano-Balls to Nano-Bowls
;
_journal_name_full 'Chemical Science'
_journal_paper_doi 10.1039/C8SC05471A
_journal_year 2019
_chemical_formula_moiety 'C10 H10 As5 Cr2'
_chemical_formula_structural 'Cp Cr As5 Cr Cp'
_chemical_formula_sum 'C10 H10 As5 Cr2'
_chemical_formula_weight 608.78
_chemical_properties_physical Air-sensitive,Moisture-sensitive,Oxygen-sensitive
_space_group_crystal_system monoclinic
_space_group_IT_number 14
_space_group_name_Hall '-P 2yn'
_space_group_name_H-M_alt 'P 1 21/n 1'
_symmetry_space_group_name_Hall '-P 2yn'
_symmetry_space_group_name_H-M 'P 1 21/n 1'
_atom_sites_solution_hydrogens geom
_audit_creation_method SHELXL-2014/7
_audit_update_record
;
2018-10-24 deposited with the CCDC.
2019-01-23 downloaded from the CCDC.
;
_cell_angle_alpha 90
_cell_angle_beta 104.644(3)
_cell_angle_gamma 90
_cell_formula_units_Z 4
_cell_length_a 8.1149(2)
_cell_length_b 14.8158(3)
_cell_length_c 12.0097(3)
_cell_measurement_reflns_used 3263
_cell_measurement_temperature 123(2)
_cell_measurement_theta_max 73.8310
_cell_measurement_theta_min 4.8000
_cell_volume 1397.01(6)
_computing_cell_refinement 'CrysAlisPro 1.171.38.46 (Rigaku OD, 2015)'
_computing_data_collection 'CrysAlisPro 1.171.38.46 (Rigaku OD, 2015)'
_computing_data_reduction 'CrysAlisPro 1.171.38.46 (Rigaku OD, 2015)'
_computing_structure_refinement 'SHELXL-2014/7 (Sheldrick, 2014)'
_diffrn_ambient_environment N~2~
_diffrn_ambient_temperature 123(2)
_diffrn_detector 'CCD plate'
_diffrn_detector_area_resol_mean 4.1818
_diffrn_detector_type TitanS2
_diffrn_measured_fraction_theta_full 0.982
_diffrn_measured_fraction_theta_max 0.944
_diffrn_measurement_device 'four-circle diffractometer'
_diffrn_measurement_device_type 'SuperNova, TitanS2'
_diffrn_measurement_method '\w scans'
_diffrn_radiation_monochromator mirror
_diffrn_radiation_probe x-ray
_diffrn_radiation_type CuK\a
_diffrn_radiation_wavelength 1.54178
_diffrn_reflns_av_R_equivalents 0.0705
_diffrn_reflns_av_unetI/netI 0.0493
_diffrn_reflns_Laue_measured_fraction_full 0.982
_diffrn_reflns_Laue_measured_fraction_max 0.944
_diffrn_reflns_limit_h_max 10
_diffrn_reflns_limit_h_min -8
_diffrn_reflns_limit_k_max 17
_diffrn_reflns_limit_k_min -17
_diffrn_reflns_limit_l_max 14
_diffrn_reflns_limit_l_min -9
_diffrn_reflns_number 4560
_diffrn_reflns_point_group_measured_fraction_full 0.982
_diffrn_reflns_point_group_measured_fraction_max 0.944
_diffrn_reflns_theta_full 67.500
_diffrn_reflns_theta_max 74.157
_diffrn_reflns_theta_min 4.837
_diffrn_source 'sealed X-ray tube'
_diffrn_source_type 'SuperNova (Cu) X-ray Source'
_exptl_absorpt_coefficient_mu 25.870
_exptl_absorpt_correction_T_max 0.306
_exptl_absorpt_correction_T_min 0.047
_exptl_absorpt_correction_type gaussian
_exptl_absorpt_process_details
;
CrysAlisPro 1.171.38.46 (Rigaku Oxford Diffraction, 2015)
Numerical absorption correction based on gaussian integration over
            a multifaceted crystal model
Empirical absorption correction using spherical harmonics,
 implemented in SCALE3 ABSPACK scaling algorithm.
;
_exptl_crystal_colour black
_exptl_crystal_density_diffrn 2.895
_exptl_crystal_description rod
_exptl_crystal_F_000 1132
_exptl_crystal_size_max 0.315
_exptl_crystal_size_mid 0.124
_exptl_crystal_size_min 0.102
_refine_diff_density_max 2.329
_refine_diff_density_min -1.971
_refine_diff_density_rms 0.379
_refine_ls_extinction_method none
_refine_ls_goodness_of_fit_ref 1.075
_refine_ls_hydrogen_treatment constr
_refine_ls_matrix_type full
_refine_ls_number_parameters 154
_refine_ls_number_reflns 2677
_refine_ls_number_restraints 0
_refine_ls_restrained_S_all 1.075
_refine_ls_R_factor_all 0.0747
_refine_ls_R_factor_gt 0.0711
_refine_ls_shift/su_max 0.000
_refine_ls_shift/su_mean 0.000
_refine_ls_structure_factor_coef Fsqd
_refine_ls_weighting_details 'w=1/[\s^2^(Fo^2^)+(0.1621P)^2^] where P=(Fo^2^+2Fc^2^)/3'
_refine_ls_weighting_scheme calc
_refine_ls_wR_factor_gt 0.2017
_refine_ls_wR_factor_ref 0.2049
_reflns_Friedel_coverage 0.000
_reflns_number_gt 2404
_reflns_number_total 2677
_reflns_threshold_expression 'I > 2\s(I)'
_cod_data_source_file c8sc05471a2.cif
_cod_data_source_block ne
_cod_original_cell_volume 1397.00(6)
_cod_database_code 1550514
_shelx_shelxl_version_number 2014/7
_shelx_space_group_comment
;
The symmetry employed for this shelxl refinement is uniquely defined
by the following loop, which should always be used as a source of
symmetry information in preference to the above space-group names.
They are only intended as comments.
;
_shelx_estimated_absorpt_t_min 0.045
_shelx_estimated_absorpt_t_max 0.179
_oxdiff_exptl_absorpt_empirical_full_min 0.256
_oxdiff_exptl_absorpt_empirical_full_max 3.271
_oxdiff_exptl_absorpt_empirical_details
;
Empirical correction (ABSPACK) includes:
- Absorption correction using spherical harmonics
- Frame scaling
;

loop_
_space_group_symop_operation_xyz
'x, y, z'
'-x+1/2, y+1/2, -z+1/2'
'-x, -y, -z'
'x-1/2, -y-1/2, z-1/2'

loop_
_atom_site_label
_atom_site_type_symbol
_atom_site_fract_x
_atom_site_fract_y
_atom_site_fract_z
_atom_site_U_iso_or_equiv
_atom_site_adp_type
_atom_site_occupancy
_atom_site_site_symmetry_order
_atom_site_calc_flag
_atom_site_refinement_flags_posn
_atom_site_refinement_flags_adp
As5 As 0.61323(11) 0.42683(6) 0.62451(9) 0.0277(3) Uani 1 1 d . .
As3 As 0.23937(11) 0.25975(6) 0.64437(10) 0.0287(3) Uani 1 1 d . .
As1 As 0.66774(12) 0.36861(6) 0.82142(9) 0.0287(3) Uani 1 1 d . .
As4 As 0.33966(12) 0.35931(6) 0.51324(9) 0.0283(3) Uani 1 1 d . .
As2 As 0.44151(13) 0.26520(6) 0.82992(9) 0.0304(3) Uani 1 1 d . .
Cr2 Cr 0.55053(16) 0.26643(8) 0.65170(12) 0.0192(3) Uani 1 1 d . .
Cr1 Cr 0.37227(16) 0.41021(8) 0.71348(12) 0.0231(4) Uani 1 1 d . .
C21 C 0.5434(12) 0.1294(5) 0.5804(8) 0.0295(18) Uani 1 1 d . .
H21A H 0.4397 0.0907 0.5558 0.035 Uiso 1 1 calc R U
C22 C 0.6059(11) 0.1897(6) 0.5085(8) 0.0302(18) Uani 1 1 d . .
H22A H 0.5550 0.2004 0.4246 0.036 Uiso 1 1 calc R U
C25 C 0.6573(12) 0.1303(5) 0.6916(8) 0.0300(18) Uani 1 1 d . .
H25A H 0.6486 0.0921 0.7586 0.036 Uiso 1 1 calc R U
C13 C 0.3347(12) 0.5565(6) 0.7064(9) 0.0338(19) Uani 1 1 d . .
H13A H 0.3972 0.6004 0.6688 0.041 Uiso 1 1 calc R U
C24 C 0.7908(12) 0.1903(6) 0.6883(9) 0.035(2) Uani 1 1 d . .
H24A H 0.8930 0.2024 0.7532 0.041 Uiso 1 1 calc R U
C23 C 0.7592(12) 0.2284(6) 0.5764(9) 0.035(2) Uani 1 1 d . .
H23A H 0.8358 0.2708 0.5485 0.042 Uiso 1 1 calc R U
C14 C 0.3828(12) 0.5309(6) 0.8217(10) 0.035(2) Uani 1 1 d . .
H14A H 0.4848 0.5532 0.8808 0.042 Uiso 1 1 calc R U
C15 C 0.2564(15) 0.4715(6) 0.8420(12) 0.046(3) Uani 1 1 d . .
H15A H 0.2548 0.4444 0.9180 0.055 Uiso 1 1 calc R U
C12 C 0.1784(13) 0.5148(6) 0.6532(11) 0.045(3) Uani 1 1 d . .
H12A H 0.1096 0.5242 0.5724 0.054 Uiso 1 1 calc R U
C11 C 0.1305(14) 0.4616(7) 0.7408(14) 0.055(4) Uani 1 1 d . .
H11A H 0.0226 0.4264 0.7311 0.066 Uiso 1 1 calc R U

loop_
_atom_site_aniso_label
_atom_site_aniso_U_11
_atom_site_aniso_U_22
_atom_site_aniso_U_33
_atom_site_aniso_U_23
_atom_site_aniso_U_13
_atom_site_aniso_U_12
As5 0.0249(6) 0.0290(5) 0.0338(6) 0.0037(3) 0.0156(4) -0.0057(3)
As3 0.0176(5) 0.0263(5) 0.0459(7) 0.0008(4) 0.0149(5) -0.0029(3)
As1 0.0211(5) 0.0370(5) 0.0276(6) -0.0026(4) 0.0054(4) 0.0018(3)
As4 0.0279(6) 0.0289(5) 0.0263(6) 0.0024(3) 0.0033(4) 0.0003(3)
As2 0.0354(6) 0.0339(5) 0.0296(6) 0.0058(4) 0.0226(5) 0.0035(4)
Cr2 0.0152(7) 0.0248(6) 0.0210(7) 0.0006(5) 0.0107(5) 0.0005(4)
Cr1 0.0150(7) 0.0246(6) 0.0327(8) -0.0008(5) 0.0119(6) 0.0006(4)
C21 0.032(5) 0.032(4) 0.028(4) -0.004(3) 0.014(4) 0.004(3)
C22 0.030(5) 0.038(4) 0.031(5) -0.003(3) 0.023(4) 0.006(3)
C25 0.034(5) 0.026(3) 0.034(5) 0.003(3) 0.016(4) 0.011(3)
C13 0.027(5) 0.031(4) 0.045(6) -0.006(4) 0.010(4) 0.001(3)
C24 0.021(4) 0.042(5) 0.043(6) -0.007(4) 0.014(4) 0.005(3)
C23 0.027(5) 0.051(5) 0.038(5) -0.008(4) 0.026(4) 0.003(4)
C14 0.029(5) 0.032(4) 0.053(6) 0.000(4) 0.024(5) 0.003(3)
C15 0.051(7) 0.030(4) 0.075(8) -0.002(4) 0.048(7) 0.006(4)
C12 0.036(6) 0.027(4) 0.066(7) -0.003(4) 0.003(5) 0.019(4)
C11 0.026(5) 0.036(5) 0.112(11) -0.019(6) 0.035(7) 0.003(4)

loop_
_atom_type_symbol
_atom_type_description
_atom_type_scat_dispersion_real
_atom_type_scat_dispersion_imag
_atom_type_scat_source
C C 0.0181 0.0091 'International Tables Vol C Tables 4.2.6.8 and 6.1.1.4'
H H 0.0000 0.0000 'International Tables Vol C Tables 4.2.6.8 and 6.1.1.4'
Cr Cr -0.1635 2.4439 'International Tables Vol C Tables 4.2.6.8 and 6.1.1.4'
As As -0.9300 1.0051 'International Tables Vol C Tables 4.2.6.8 and 6.1.1.4'

loop_
_exptl_crystal_face_index_h
_exptl_crystal_face_index_k
_exptl_crystal_face_index_l
_exptl_crystal_face_perp_dist
0 -1 0 0.0575
0 2 -5 0.1313
0 -2 5 0.1313
5 3 0 0.0997
-4 1 5 0.0508
4 -1 -5 0.0508
-3 -5 3 0.0531
-5 -3 0 0.1007
0 1 0 0.0575

loop_
_geom_angle_atom_site_label_1
_geom_angle_atom_site_label_2
_geom_angle_atom_site_label_3
_geom_angle
As1 As5 Cr1 61.06(4)
As1 As5 Cr2 61.74(4)
Cr1 As5 Cr2 68.54(5)
As1 As5 As4 107.16(4)
Cr1 As5 As4 59.74(4)
Cr2 As5 As4 59.96(4)
As2 As3 As4 108.42(5)
As2 As3 Cr2 61.47(4)
As4 As3 Cr2 60.12(4)
As2 As3 Cr1 62.11(5)
As4 As3 Cr1 59.62(4)
Cr2 As3 Cr1 67.08(5)
As2 As1 As5 108.10(5)
As2 As1 Cr1 62.47(4)
As5 As1 Cr1 59.79(4)
As2 As1 Cr2 61.18(4)
As5 As1 Cr2 59.50(4)
Cr1 As1 Cr2 67.20(5)
As3 As4 Cr1 61.82(4)
As3 As4 Cr2 61.21(4)
Cr1 As4 Cr2 68.32(5)
As3 As4 As5 107.06(5)
Cr1 As4 As5 59.59(4)
Cr2 As4 As5 59.55(4)
As3 As2 As1 109.22(5)
As3 As2 Cr2 61.12(4)
As1 As2 Cr2 61.59(4)
As3 As2 Cr1 61.11(4)
As1 As2 Cr1 60.39(4)
Cr2 As2 Cr1 66.60(5)
C23 Cr2 C21 63.1(3)
C23 Cr2 C24 37.8(4)
C21 Cr2 C24 62.5(4)
C23 Cr2 C25 63.3(3)
C21 Cr2 C25 37.6(4)
C24 Cr2 C25 37.4(3)
C23 Cr2 C22 37.9(4)
C21 Cr2 C22 37.7(3)
C24 Cr2 C22 63.0(4)
C25 Cr2 C22 63.2(3)
C23 Cr2 As5 89.2(3)
C21 Cr2 As5 145.4(2)
C24 Cr2 As5 108.5(3)
C25 Cr2 As5 145.9(3)
C22 Cr2 As5 107.7(2)
C23 Cr2 As4 110.0(3)
C21 Cr2 As4 107.8(3)
C24 Cr2 As4 147.7(3)
C25 Cr2 As4 145.3(3)
C22 Cr2 As4 90.3(3)
As5 Cr2 As4 60.50(4)
C23 Cr2 As3 148.7(3)
C21 Cr2 As3 91.3(2)
C24 Cr2 As3 145.2(3)
C25 Cr2 As3 108.0(2)
C22 Cr2 As3 110.8(2)
As5 Cr2 As3 105.83(5)
As4 Cr2 As3 58.67(4)
C23 Cr2 As2 145.7(3)
C21 Cr2 As2 110.2(2)
C24 Cr2 As2 108.1(3)
C25 Cr2 As2 90.7(2)
C22 Cr2 As2 147.9(2)
As5 Cr2 As2 104.37(5)
As4 Cr2 As2 104.08(5)
As3 Cr2 As2 57.41(4)
C23 Cr2 As1 108.4(3)
C21 Cr2 As1 146.7(3)
C24 Cr2 As1 90.7(3)
C25 Cr2 As1 109.1(3)
C22 Cr2 As1 146.2(2)
As5 Cr2 As1 58.76(4)
As4 Cr2 As1 105.31(5)
As3 Cr2 As1 102.87(5)
As2 Cr2 As1 57.23(4)
C23 Cr2 Cr1 144.9(3)
C21 Cr2 Cr1 148.0(2)
C24 Cr2 Cr1 146.6(3)
C25 Cr2 Cr1 147.9(2)
C22 Cr2 Cr1 145.8(3)
As5 Cr2 Cr1 55.68(4)
As4 Cr2 Cr1 55.67(4)
As3 Cr2 Cr1 56.76(4)
As2 Cr2 Cr1 57.27(4)
As1 Cr2 Cr1 55.94(4)
C13 Cr1 C12 37.5(4)
C13 Cr1 C15 62.4(4)
C12 Cr1 C15 62.7(5)
C13 Cr1 C14 37.0(4)
C12 Cr1 C14 62.5(4)
C15 Cr1 C14 37.6(3)
C13 Cr1 C11 62.8(4)
C12 Cr1 C11 38.3(5)
C15 Cr1 C11 36.6(5)
C14 Cr1 C11 62.3(4)
C13 Cr1 As5 90.1(2)
C12 Cr1 As5 111.5(3)
C15 Cr1 As5 142.2(3)
C14 Cr1 As5 105.0(2)
C11 Cr1 As5 149.6(3)
C13 Cr1 As4 106.6(3)
C12 Cr1 As4 90.2(3)
C15 Cr1 As4 148.3(4)
C14 Cr1 As4 143.3(3)
C11 Cr1 As4 111.7(4)
As5 Cr1 As4 60.67(4)
C13 Cr1 As1 111.8(3)
C12 Cr1 As1 149.2(3)
C15 Cr1 As1 105.2(4)
C14 Cr1 As1 90.3(3)
C11 Cr1 As1 141.4(4)
As5 Cr1 As1 59.15(4)
As4 Cr1 As1 106.41(5)
C13 Cr1 As3 145.0(3)
C12 Cr1 As3 107.7(3)
C15 Cr1 As3 111.9(3)
C14 Cr1 As3 149.5(2)
C11 Cr1 As3 91.8(3)
As5 Cr1 As3 105.39(6)
As4 Cr1 As3 58.56(4)
As1 Cr1 As3 103.13(6)
C13 Cr1 As2 150.0(3)
C12 Cr1 As2 144.7(3)
C15 Cr1 As2 92.1(3)
C14 Cr1 As2 113.0(3)
C11 Cr1 As2 106.9(4)
As5 Cr1 As2 103.48(5)
As4 Cr1 As2 103.38(5)
As1 Cr1 As2 57.14(4)
As3 Cr1 As2 56.78(5)
C13 Cr1 Cr2 145.7(2)
C12 Cr1 Cr2 146.2(3)
C15 Cr1 Cr2 148.1(3)
C14 Cr1 Cr2 146.7(3)
C11 Cr1 Cr2 147.9(3)
As5 Cr1 Cr2 55.78(4)
As4 Cr1 Cr2 56.00(4)
As1 Cr1 Cr2 56.85(4)
As3 Cr1 Cr2 56.16(4)
As2 Cr1 Cr2 56.13(4)
C25 C21 C22 108.6(8)
C25 C21 Cr2 71.2(5)
C22 C21 Cr2 71.3(5)
C25 C21 H21A 125.7
C22 C21 H21A 125.7
Cr2 C21 H21A 125.7
C21 C22 C23 107.3(9)
C21 C22 Cr2 71.0(5)
C23 C22 Cr2 70.5(5)
C21 C22 H22A 126.3
C23 C22 H22A 126.3
Cr2 C22 H22A 126.3
C24 C25 C21 107.5(8)
C24 C25 Cr2 71.3(5)
C21 C25 Cr2 71.1(5)
C24 C25 H25A 126.2
C21 C25 H25A 126.2
Cr2 C25 H25A 126.2
C14 C13 C12 109.0(9)
C14 C13 Cr1 72.0(5)
C12 C13 Cr1 71.6(5)
C14 C13 H13A 125.5
C12 C13 H13A 125.5
Cr1 C13 H13A 125.5
C25 C24 C23 108.7(9)
C25 C24 Cr2 71.3(5)
C23 C24 Cr2 70.6(5)
C25 C24 H24A 125.6
C23 C24 H24A 125.6
Cr2 C24 H24A 125.6
C24 C23 C22 107.8(8)
C24 C23 Cr2 71.6(5)
C22 C23 Cr2 71.6(4)
C24 C23 H23A 126.0
C22 C23 H23A 126.0
Cr2 C23 H23A 126.0
C13 C14 C15 107.8(10)
C13 C14 Cr1 71.0(5)
C15 C14 Cr1 71.0(5)
C13 C14 H14A 126.0
C15 C14 H14A 126.0
Cr1 C14 H14A 126.0
C11 C15 C14 108.7(11)
C11 C15 Cr1 72.0(6)
C14 C15 Cr1 71.3(5)
C11 C15 H15A 125.6
C14 C15 H15A 125.6
Cr1 C15 H15A 125.6
C13 C12 C11 106.6(11)
C13 C12 Cr1 70.9(5)
C11 C12 Cr1 71.2(5)
C13 C12 H12A 126.6
C11 C12 H12A 126.6
Cr1 C12 H12A 126.6
C15 C11 C12 107.8(9)
C15 C11 Cr1 71.3(5)
C12 C11 Cr1 70.5(5)
C15 C11 H11A 126.0
C12 C11 H11A 126.0
Cr1 C11 H11A 126.0

loop_
_geom_bond_atom_site_label_1
_geom_bond_atom_site_label_2
_geom_bond_distance
As5 As1 2.4502(14)
As5 Cr1 2.4663(14)
As5 Cr2 2.4692(14)
As5 As4 2.4929(13)
As3 As2 2.4114(15)
As3 As4 2.4425(13)
As3 Cr2 2.5062(15)
As3 Cr1 2.5235(16)
As1 As2 2.4131(13)
As1 Cr1 2.4976(16)
As1 Cr2 2.5241(16)
As4 Cr1 2.4698(17)
As4 Cr2 2.4795(16)
As2 Cr2 2.5144(15)
As2 Cr1 2.5476(16)
Cr2 C23 2.186(8)
Cr2 C21 2.198(8)
Cr2 C24 2.198(9)
Cr2 C25 2.200(8)
Cr2 C22 2.201(8)
Cr2 Cr1 2.7791(18)
Cr1 C13 2.187(9)
Cr1 C12 2.196(9)
Cr1 C15 2.196(10)
Cr1 C14 2.200(9)
Cr1 C11 2.205(9)
C21 C25 1.419(14)
C21 C22 1.422(12)
C21 H21A 1.0000
C22 C23 1.424(14)
C22 H22A 1.0000
C25 C24 1.410(13)
C25 H25A 1.0000
C13 C14 1.393(15)
C13 C12 1.410(14)
C13 H13A 1.0000
C24 C23 1.420(14)
C24 H24A 1.0000
C23 H23A 1.0000
C14 C15 1.418(13)
C14 H14A 1.0000
C15 C11 1.38(2)
C15 H15A 1.0000
C12 C11 1.444(17)
C12 H12A 1.0000
C11 H11A 1.0000

loop_
_exptl_oxdiff_crystal_face_indexfrac_h
_exptl_oxdiff_crystal_face_indexfrac_k
_exptl_oxdiff_crystal_face_indexfrac_l
_exptl_oxdiff_crystal_face_x
_exptl_oxdiff_crystal_face_y
_exptl_oxdiff_crystal_face_z
0.0003 -1.0000 -0.0006 0.0504 -0.0909 -0.0002
-0.0019 2.0028 -4.9982 0.1898 0.3439 -0.5732
0.0019 -2.0028 4.9982 -0.1898 -0.3439 0.5732
4.9996 3.0052 0.0003 0.4575 0.6094 0.6928
-3.9993 0.9929 5.0012 -0.8281 -0.3406 0.0199
3.9993 -0.9929 -5.0012 0.8281 0.3406 -0.0199
-2.9980 -5.0048 2.9976 -0.2875 -0.7538 -0.0721
-4.9996 -3.0052 -0.0003 -0.4575 -0.6094 -0.6928
-0.0003 1.0000 0.0006 -0.0504 0.0909 0.0002
